data_7216387
loop_
_publ_author_name
'Yuan, Wei-Guan'
'Xiong, Fang'
'Zhang, Hong-Ling'
'Tang, Wei'
'Zhang, Shu-Fang'
'He, Zhan'
'Jing, Lin-Hai'
'Qin, Da-Bin'

_publ_section_title
;
 Syntheses, structures and luminescent properties of six divalent metal
 terephthalate coordination polymers based on three new flexible
 bis(imidazole) ligands
;
_journal_issue 33
_journal_name_full CrystEngComm
_journal_page_first 7701
_journal_paper_doi 10.1039/C4CE00635F
_journal_volume 16
_journal_year 2014
_chemical_formula_sum 'C56 H48 N8 O15 Zn2'
_chemical_formula_weight 1203.76
_chemical_name_systematic
; 
 ? 
;
_space_group_IT_number 2
_symmetry_cell_setting triclinic
_symmetry_space_group_name_Hall '-P 1'
_symmetry_space_group_name_H-M 'P -1'
_atom_sites_solution_hydrogens geom
_atom_sites_solution_primary direct
_atom_sites_solution_secondary difmap
_audit_creation_method SHELXL-97
_cell_angle_alpha 92.178(9)
_cell_angle_beta 96.238(9)
_cell_angle_gamma 109.309(8)
_cell_formula_units_Z 2
_cell_length_a 9.779(4)
_cell_length_b 13.952(6)
_cell_length_c 21.144(9)
_cell_measurement_reflns_used 2160
_cell_measurement_temperature 296(2)
_cell_measurement_theta_max 20.80
_cell_measurement_theta_min 2.38
_cell_volume 2698(2)
_computing_cell_refinement 'Bruker SAINT'
_computing_data_collection 'Bruker APEX2'
_computing_data_reduction 'Bruker SAINT'
_computing_molecular_graphics 'Bruker SHELXTL'
_computing_publication_material 'Bruker SHELXTL'
_computing_structure_refinement 'SHELXL-97 (Sheldrick, 2008)'
_computing_structure_solution 'SHELXS-97 (Sheldrick, 2008)'
_diffrn_ambient_temperature 296(2)
_diffrn_measured_fraction_theta_full 0.988
_diffrn_measured_fraction_theta_max 0.988
_diffrn_measurement_device_type 'Bruker APEX-II CCD'
_diffrn_measurement_method '\f and \w scans'
_diffrn_radiation_monochromator graphite
_diffrn_radiation_source 'fine-focus sealed tube'
_diffrn_radiation_type MoK\a
_diffrn_radiation_wavelength 0.71073
_diffrn_reflns_av_R_equivalents 0.0417
_diffrn_reflns_av_sigmaI/netI 0.1138
_diffrn_reflns_limit_h_max 12
_diffrn_reflns_limit_h_min -11
_diffrn_reflns_limit_k_max 16
_diffrn_reflns_limit_k_min -17
_diffrn_reflns_limit_l_max 22
_diffrn_reflns_limit_l_min -26
_diffrn_reflns_number 14979
_diffrn_reflns_theta_full 26.00
_diffrn_reflns_theta_max 26.00
_diffrn_reflns_theta_min 1.76
_exptl_absorpt_coefficient_mu 0.966
_exptl_absorpt_correction_T_max 0.8607
_exptl_absorpt_correction_T_min 0.8377
_exptl_absorpt_correction_type multi-scan
_exptl_absorpt_process_details SADABS
_exptl_crystal_colour colorless
_exptl_crystal_density_diffrn 1.482
_exptl_crystal_density_method 'not measured'
_exptl_crystal_description block
_exptl_crystal_F_000 1240
_exptl_crystal_size_max 0.19
_exptl_crystal_size_mid 0.18
_exptl_crystal_size_min 0.16
_refine_diff_density_max 1.284
_refine_diff_density_min -0.829
_refine_diff_density_rms 0.081
_refine_ls_extinction_method none
_refine_ls_goodness_of_fit_ref 1.018
_refine_ls_hydrogen_treatment constr
_refine_ls_matrix_type full
_refine_ls_number_parameters 730
_refine_ls_number_reflns 10469
_refine_ls_number_restraints 0
_refine_ls_restrained_S_all 1.018
_refine_ls_R_factor_all 0.1358
_refine_ls_R_factor_gt 0.0613
_refine_ls_shift/su_max 0.001
_refine_ls_shift/su_mean 0.000
_refine_ls_structure_factor_coef Fsqd
_refine_ls_weighting_details 'calc w=1/[\s^2^(Fo^2^)+(0.0507P)^2^+0.0000P] where P=(Fo^2^+2Fc^2^)/3'
_refine_ls_weighting_scheme calc
_refine_ls_wR_factor_gt 0.1176
_refine_ls_wR_factor_ref 0.1444
_reflns_number_gt 5406
_reflns_number_total 10469
_reflns_threshold_expression >2sigma(I)
_cod_data_source_file c4ce00635f2.cif
_cod_data_source_block CCDC
_cod_depositor_comments
;
The following automatic conversions were performed:

'_symmetry_cell_setting' value 'Triclinic' changed to 'triclinic'
according to
/usr/data/users/saulius/crontab/automatic-downloads/rss-feeds/RSC/lib/dictionaries/cif_core.dic
dictionary named 'cif_core.dic' version 2.4.2 from
2011-04-26.

'_exptl_absorpt_correction_type' value 'Multi-scan'
changed to 'multi-scan' according to
/usr/data/users/saulius/crontab/automatic-downloads/rss-feeds/RSC/lib/dictionaries/cif_core.dic
dictionary named 'cif_core.dic' version 2.4.2 from 2011-04-26.

Automatic conversion script
Id: cif_fix_values 2281 2013-09-26 08:29:07Z andrius 

 Adding full bibliography for 7216382--7216387.cif.
;
_cod_original_sg_symbol_H-M 'P-1   '
_cod_database_code 7216387

loop_
_symmetry_equiv_pos_as_xyz
'x, y, z'
'-x, -y, -z'

loop_
_atom_site_label
_atom_site_type_symbol
_atom_site_fract_x
_atom_site_fract_y
_atom_site_fract_z
_atom_site_U_iso_or_equiv
_atom_site_adp_type
_atom_site_occupancy
_atom_site_symmetry_multiplicity
_atom_site_calc_flag
_atom_site_refinement_flags
O10 O 1.0434(4) 0.2043(3) 0.12769(18) 0.0747(12) Uani 1 1 d .
C21 C 1.3220(9) 0.4300(6) 0.0323(3) 0.104(3) Uani 1 1 d .
H21A H 1.3019 0.3782 0.0001 0.125 Uiso 1 1 calc R
N4 N 1.3502(5) 0.4201(4) 0.0946(2) 0.0543(12) Uani 1 1 d .
C19 C 1.3746(7) 0.5100(5) 0.1221(3) 0.0713(18) Uani 1 1 d .
H19A H 1.4007 0.5264 0.1658 0.086 Uiso 1 1 calc R
C20 C 1.3270(10) 0.5254(7) 0.0234(4) 0.121(3) Uani 1 1 d .
H20A H 1.3118 0.5518 -0.0155 0.145 Uiso 1 1 calc R
N3 N 1.3581(7) 0.5756(4) 0.0812(3) 0.0785(16) Uani 1 1 d .
C18 C 1.3918(9) 0.6851(5) 0.0947(3) 0.099(2) Uani 1 1 d .
H18A H 1.3631 0.7135 0.0563 0.119 Uiso 1 1 calc R
H18B H 1.4965 0.7170 0.1058 0.119 Uiso 1 1 calc R
N8 N -0.3750(5) -0.1947(3) 0.92722(19) 0.0507(11) Uani 1 1 d .
C39 C -0.2598(6) -0.1167(4) 0.9487(3) 0.0555(15) Uani 1 1 d .
H39A H -0.1685 -0.1043 0.9352 0.067 Uiso 1 1 calc R
C41 C -0.4294(7) -0.1007(5) 0.9979(3) 0.084(2) Uani 1 1 d .
H41A H -0.4809 -0.0768 1.0255 0.100 Uiso 1 1 calc R
N7 N -0.2882(5) -0.0576(3) 0.9918(2) 0.0516(12) Uani 1 1 d .
C42 C -0.1876(6) 0.0356(4) 1.0238(2) 0.0565(15) Uani 1 1 d .
H42A H -0.1042 0.0220 1.0456 0.068 Uiso 1 1 calc R
H42B H -0.2349 0.0599 1.0558 0.068 Uiso 1 1 calc R
O9 O 1.2439(4) 0.2575(3) 0.19591(16) 0.0593(10) Uani 1 1 d .
C58 C 1.1070(7) 0.2305(4) 0.1820(3) 0.0492(14) Uani 1 1 d .
Zn1 Zn 0.73197(6) 0.33395(4) 0.50018(2) 0.04067(18) Uani 1 1 d .
Zn2 Zn 1.61967(6) 0.69598(5) 0.86439(3) 0.04465(19) Uani 1 1 d .
C1 C 0.5706(6) 0.1687(4) 0.5731(2) 0.0508(14) Uani 1 1 d .
H1A H 0.6385 0.1960 0.6091 0.061 Uiso 1 1 calc R
C2 C 0.4526(6) 0.1484(4) 0.4799(2) 0.0482(13) Uani 1 1 d .
H2A H 0.4231 0.1592 0.4382 0.058 Uiso 1 1 calc R
C3 C 0.3858(6) 0.0689(4) 0.5111(3) 0.0563(15) Uani 1 1 d .
H3A H 0.3027 0.0143 0.4953 0.068 Uiso 1 1 calc R
C4 C 0.4317(7) 0.0161(5) 0.6219(3) 0.0660(17) Uani 1 1 d .
H4A H 0.5224 0.0261 0.6493 0.079 Uiso 1 1 calc R
H4B H 0.3943 -0.0543 0.6044 0.079 Uiso 1 1 calc R
C5 C 0.3249(7) 0.0355(4) 0.6607(3) 0.0675(17) Uani 1 1 d .
H5A H 0.2308 0.0206 0.6350 0.081 Uiso 1 1 calc R
H5B H 0.3124 -0.0067 0.6965 0.081 Uiso 1 1 calc R
C6 C 0.3177(7) 0.1735(5) 0.7281(3) 0.0578(15) Uani 1 1 d .
C7 C 0.3603(7) 0.2799(5) 0.7371(3) 0.0656(17) Uani 1 1 d .
H7A H 0.4271 0.3205 0.7126 0.079 Uiso 1 1 calc R
C8 C 0.3051(7) 0.3231(5) 0.7807(3) 0.0678(18) Uani 1 1 d .
H8A H 0.3318 0.3937 0.7851 0.081 Uiso 1 1 calc R
C9 C 0.2089(7) 0.2652(4) 0.8196(3) 0.0562(15) Uani 1 1 d .
C10 C 0.1666(6) 0.1586(4) 0.8115(2) 0.0507(14) Uani 1 1 d .
C11 C 0.2213(6) 0.1139(4) 0.7642(3) 0.0583(15) Uani 1 1 d .
H11A H 0.1917 0.0433 0.7575 0.070 Uiso 1 1 calc R
C12 C 0.0728(6) 0.1007(4) 0.8513(3) 0.0561(15) Uani 1 1 d .
H12A H 0.0435 0.0300 0.8458 0.067 Uiso 1 1 calc R
C13 C 0.0229(6) 0.1447(4) 0.8978(3) 0.0529(14) Uani 1 1 d .
C14 C 0.0610(7) 0.2506(5) 0.9055(3) 0.0643(17) Uani 1 1 d .
H14A H 0.0249 0.2811 0.9365 0.077 Uiso 1 1 calc R
C15 C 0.1523(7) 0.3081(5) 0.8666(3) 0.0675(18) Uani 1 1 d .
H15A H 0.1778 0.3786 0.8715 0.081 Uiso 1 1 calc R
O11 O -0.0587(4) 0.0807(3) 0.93722(17) 0.0640(11) Uani 1 1 d .
C17 C -0.1351(7) 0.1169(4) 0.9799(3) 0.0611(16) Uani 1 1 d .
H17A H -0.2170 0.1307 0.9568 0.073 Uiso 1 1 calc R
H17B H -0.0711 0.1792 1.0038 0.073 Uiso 1 1 calc R
C22 C 0.7772(6) 0.5500(4) 0.4900(2) 0.0464(13) Uani 1 1 d .
H22A H 0.8659 0.5667 0.5162 0.056 Uiso 1 1 calc R
C23 C 0.5748(6) 0.4676(5) 0.4357(2) 0.0558(15) Uani 1 1 d .
H23A H 0.4934 0.4141 0.4169 0.067 Uiso 1 1 calc R
C24 C 0.5971(7) 0.5662(5) 0.4291(3) 0.0622(17) Uani 1 1 d .
H24A H 0.5358 0.5934 0.4048 0.075 Uiso 1 1 calc R
C25 C 0.8007(8) 0.7266(5) 0.4660(3) 0.0735(19) Uani 1 1 d .
H25A H 0.8609 0.7502 0.5069 0.088 Uiso 1 1 calc R
H25B H 0.7306 0.7622 0.4612 0.088 Uiso 1 1 calc R
C26 C 0.8954(6) 0.7495(4) 0.4130(3) 0.0623(16) Uani 1 1 d .
H26A H 0.9717 0.7194 0.4197 0.075 Uiso 1 1 calc R
H26B H 0.8372 0.7213 0.3722 0.075 Uiso 1 1 calc R
C27 C 1.0483(7) 0.8921(5) 0.3682(3) 0.0604(16) Uani 1 1 d .
C28 C 1.0996(7) 0.9994(5) 0.3683(3) 0.0689(18) Uani 1 1 d .
H28A H 1.0724 1.0391 0.3974 0.083 Uiso 1 1 calc R
C29 C 1.1879(7) 1.0428(5) 0.3257(3) 0.0690(18) Uani 1 1 d .
H29A H 1.2219 1.1134 0.3258 0.083 Uiso 1 1 calc R
C30 C 1.2310(7) 0.9855(5) 0.2811(3) 0.0620(16) Uani 1 1 d .
C31 C 1.1793(6) 0.8783(4) 0.2812(3) 0.0570(16) Uani 1 1 d .
C32 C 1.0876(6) 0.8344(4) 0.3262(3) 0.0571(16) Uani 1 1 d .
H32A H 1.0532 0.7639 0.3272 0.068 Uiso 1 1 calc R
C33 C 1.2232(7) 0.8210(4) 0.2374(3) 0.0620(16) Uani 1 1 d .
H33A H 1.1917 0.7505 0.2378 0.074 Uiso 1 1 calc R
C34 C 1.3099(7) 0.8661(5) 0.1948(3) 0.0661(17) Uani 1 1 d .
C35 C 1.3617(7) 0.9723(5) 0.1937(3) 0.0762(19) Uani 1 1 d .
H35A H 1.4231 1.0030 0.1642 0.091 Uiso 1 1 calc R
C36 C 1.3218(7) 1.0291(5) 0.2355(3) 0.0738(19) Uani 1 1 d .
H36A H 1.3554 1.0995 0.2342 0.089 Uiso 1 1 calc R
O12 O 1.3575(5) 0.8182(3) 0.1487(2) 0.0809(13) Uani 1 1 d .
C38 C 1.3174(8) 0.7099(5) 0.1471(3) 0.0765(19) Uani 1 1 d .
H38A H 1.2123 0.6774 0.1380 0.092 Uiso 1 1 calc R
H38B H 1.3514 0.6888 0.1872 0.092 Uiso 1 1 calc R
C40 C -0.4828(7) -0.1828(5) 0.9582(3) 0.086(2) Uani 1 1 d .
H40A H -0.5796 -0.2259 0.9523 0.103 Uiso 1 1 calc R
C43 C 0.7950(7) 0.2696(4) 0.3916(3) 0.0484(14) Uani 1 1 d .
C44 C 0.8727(6) 0.2525(4) 0.3377(2) 0.0402(12) Uani 1 1 d .
C45 C 0.7984(6) 0.2132(4) 0.2786(2) 0.0479(13) Uani 1 1 d .
H45A H 0.6970 0.1930 0.2722 0.057 Uiso 1 1 calc R
C46 C 0.8729(6) 0.2033(4) 0.2287(2) 0.0481(13) Uani 1 1 d .
H46A H 0.8209 0.1756 0.1890 0.058 Uiso 1 1 calc R
C47 C 1.0221(6) 0.2334(4) 0.2361(2) 0.0402(12) Uani 1 1 d .
C48 C 1.0962(6) 0.2708(4) 0.2958(2) 0.0506(14) Uani 1 1 d .
H48A H 1.1975 0.2897 0.3022 0.061 Uiso 1 1 calc R
C49 C 1.0225(6) 0.2805(4) 0.3461(2) 0.0485(14) Uani 1 1 d .
H49A H 1.0744 0.3062 0.3861 0.058 Uiso 1 1 calc R
C50 C 0.8406(6) 0.4122(4) 0.6282(2) 0.0441(13) Uani 1 1 d .
C51 C 0.9646(5) 0.4597(4) 0.6797(2) 0.0383(12) Uani 1 1 d .
C52 C 1.1037(6) 0.4874(4) 0.6656(2) 0.0420(13) Uani 1 1 d .
H52A H 1.1202 0.4741 0.6242 0.050 Uiso 1 1 calc R
C53 C 1.2217(6) 0.5353(4) 0.7115(2) 0.0424(12) Uani 1 1 d .
H53A H 1.3164 0.5547 0.7009 0.051 Uiso 1 1 calc R
C54 C 1.1975(5) 0.5537(3) 0.7727(2) 0.0383(12) Uani 1 1 d .
C55 C 1.0581(6) 0.5236(4) 0.7877(2) 0.0466(13) Uani 1 1 d .
H55A H 1.0417 0.5343 0.8295 0.056 Uiso 1 1 calc R
C56 C 0.9415(6) 0.4776(4) 0.7414(2) 0.0466(13) Uani 1 1 d .
H56A H 0.8468 0.4586 0.7519 0.056 Uiso 1 1 calc R
C57 C 1.3241(6) 0.6079(4) 0.8226(3) 0.0455(13) Uani 1 1 d .
N1 N 0.5717(4) 0.2119(3) 0.51868(18) 0.0459(11) Uani 1 1 d .
N2 N 0.4612(5) 0.0823(3) 0.5701(2) 0.0500(11) Uani 1 1 d .
N5 N 0.6899(4) 0.4571(3) 0.47432(17) 0.0403(10) Uani 1 1 d .
N6 N 0.7247(5) 0.6185(4) 0.4641(2) 0.0532(12) Uani 1 1 d .
O1 O 0.3826(5) 0.1395(3) 0.68251(19) 0.0741(12) Uani 1 1 d .
O2 O 0.9578(5) 0.8567(3) 0.4134(2) 0.0744(12) Uani 1 1 d .
O3 O 0.8687(4) 0.3058(3) 0.44511(16) 0.0543(10) Uani 1 1 d .
O4 O 0.6610(4) 0.2492(3) 0.38303(17) 0.0647(11) Uani 1 1 d .
O5 O 0.8721(4) 0.3830(3) 0.57661(15) 0.0509(9) Uani 1 1 d .
O6 O 0.7143(4) 0.4023(3) 0.63864(17) 0.0674(11) Uani 1 1 d .
O7 O 1.3059(4) 0.6129(3) 0.87895(17) 0.0659(11) Uani 1 1 d .
O8 O 1.4464(4) 0.6443(3) 0.80295(16) 0.0590(10) Uani 1 1 d .
O3W O 0.4379(5) 0.2870(4) 0.3191(2) 0.0934(14) Uani 1 1 d .
O2W O 0.4020(5) 0.4971(3) 0.27508(18) 0.0795(12) Uani 1 1 d .
O1W O 0.1162(6) 0.6760(5) 0.9407(2) 0.140(2) Uani 1 1 d .

loop_
_atom_site_aniso_label
_atom_site_aniso_U_11
_atom_site_aniso_U_22
_atom_site_aniso_U_33
_atom_site_aniso_U_23
_atom_site_aniso_U_13
_atom_site_aniso_U_12
O10 0.068(3) 0.106(4) 0.044(2) -0.021(2) 0.010(2) 0.024(3)
C21 0.165(8) 0.097(7) 0.057(5) -0.012(4) -0.006(5) 0.063(6)
N4 0.063(3) 0.057(3) 0.039(3) -0.006(2) 0.001(2) 0.018(3)
C19 0.101(5) 0.064(5) 0.047(4) 0.001(3) 0.001(3) 0.028(4)
C20 0.197(10) 0.115(7) 0.065(5) 0.012(5) -0.017(6) 0.081(7)
N3 0.132(5) 0.056(4) 0.059(4) 0.013(3) 0.013(3) 0.046(4)
C18 0.151(8) 0.073(6) 0.089(5) 0.024(4) 0.033(5) 0.052(5)
N8 0.052(3) 0.052(3) 0.049(3) -0.009(2) 0.016(2) 0.018(3)
C39 0.043(3) 0.056(4) 0.060(4) -0.016(3) 0.004(3) 0.010(3)
C41 0.065(5) 0.081(5) 0.094(5) -0.030(4) 0.039(4) 0.006(4)
N7 0.052(3) 0.046(3) 0.051(3) -0.019(2) 0.005(2) 0.013(2)
C42 0.063(4) 0.055(4) 0.046(3) -0.016(3) 0.003(3) 0.017(3)
O9 0.046(2) 0.086(3) 0.048(2) 0.006(2) 0.0154(19) 0.023(2)
C58 0.062(4) 0.048(4) 0.045(3) 0.006(3) 0.018(3) 0.025(3)
Zn1 0.0404(4) 0.0454(4) 0.0351(3) -0.0008(3) 0.0050(3) 0.0134(3)
Zn2 0.0460(4) 0.0461(4) 0.0385(3) -0.0074(3) 0.0047(3) 0.0124(3)
C1 0.047(4) 0.049(4) 0.050(3) -0.002(3) 0.002(3) 0.008(3)
C2 0.042(3) 0.052(4) 0.045(3) -0.007(3) 0.003(3) 0.011(3)
C3 0.048(4) 0.043(4) 0.069(4) -0.009(3) 0.015(3) 0.003(3)
C4 0.069(4) 0.054(4) 0.077(4) 0.024(3) 0.019(3) 0.018(3)
C5 0.085(5) 0.045(4) 0.068(4) 0.012(3) 0.023(4) 0.011(3)
C6 0.072(4) 0.048(4) 0.045(3) 0.002(3) 0.004(3) 0.011(3)
C7 0.076(5) 0.044(4) 0.066(4) 0.019(3) 0.004(4) 0.006(3)
C8 0.087(5) 0.041(4) 0.068(4) 0.009(3) -0.002(4) 0.015(4)
C9 0.072(4) 0.040(4) 0.053(4) 0.002(3) -0.002(3) 0.018(3)
C10 0.068(4) 0.036(3) 0.041(3) 0.004(3) -0.004(3) 0.012(3)
C11 0.073(4) 0.045(4) 0.048(3) 0.005(3) 0.006(3) 0.009(3)
C12 0.074(4) 0.038(3) 0.051(4) -0.001(3) 0.000(3) 0.015(3)
C13 0.059(4) 0.042(4) 0.053(4) 0.000(3) -0.001(3) 0.014(3)
C14 0.076(5) 0.051(4) 0.063(4) -0.009(3) -0.005(3) 0.023(4)
C15 0.081(5) 0.041(4) 0.076(5) 0.009(3) -0.002(4) 0.018(4)
O11 0.088(3) 0.046(3) 0.062(3) 0.000(2) 0.028(2) 0.022(2)
C17 0.073(4) 0.047(4) 0.059(4) -0.014(3) 0.001(3) 0.019(3)
C22 0.053(4) 0.052(4) 0.038(3) 0.001(3) -0.001(3) 0.024(3)
C23 0.046(4) 0.072(5) 0.049(3) 0.009(3) 0.005(3) 0.019(3)
C24 0.064(4) 0.083(5) 0.050(4) 0.013(3) 0.006(3) 0.039(4)
C25 0.105(5) 0.053(4) 0.074(4) 0.007(3) 0.021(4) 0.038(4)
C26 0.069(4) 0.048(4) 0.074(4) 0.005(3) 0.005(3) 0.027(3)
C27 0.066(4) 0.052(4) 0.066(4) 0.015(3) 0.001(3) 0.026(3)
C28 0.081(5) 0.037(4) 0.089(5) -0.002(3) 0.001(4) 0.025(4)
C29 0.069(5) 0.042(4) 0.087(5) 0.014(4) -0.007(4) 0.012(3)
C30 0.064(4) 0.047(4) 0.070(4) 0.010(3) -0.007(3) 0.017(3)
C31 0.059(4) 0.036(4) 0.073(4) 0.007(3) -0.010(3) 0.017(3)
C32 0.066(4) 0.037(4) 0.070(4) 0.005(3) -0.002(3) 0.022(3)
C33 0.069(4) 0.037(4) 0.078(4) 0.012(3) 0.003(4) 0.015(3)
C34 0.072(5) 0.048(4) 0.078(5) 0.005(4) 0.005(4) 0.021(4)
C35 0.088(5) 0.046(5) 0.090(5) 0.015(4) 0.010(4) 0.016(4)
C36 0.086(5) 0.042(4) 0.086(5) 0.008(4) -0.011(4) 0.019(4)
O12 0.102(4) 0.048(3) 0.093(3) 0.014(2) 0.017(3) 0.023(3)
C38 0.091(5) 0.055(5) 0.085(5) 0.013(4) 0.008(4) 0.028(4)
C40 0.061(4) 0.078(5) 0.095(5) -0.043(4) 0.035(4) -0.012(4)
C43 0.055(4) 0.045(4) 0.051(4) 0.011(3) 0.014(3) 0.022(3)
C44 0.045(3) 0.038(3) 0.041(3) 0.006(2) 0.012(3) 0.015(3)
C45 0.038(3) 0.050(4) 0.053(3) -0.003(3) 0.010(3) 0.011(3)
C46 0.044(3) 0.053(4) 0.043(3) -0.003(3) 0.006(3) 0.010(3)
C47 0.048(3) 0.035(3) 0.038(3) 0.004(2) 0.009(2) 0.013(3)
C48 0.048(3) 0.058(4) 0.048(3) 0.001(3) 0.007(3) 0.021(3)
C49 0.050(4) 0.058(4) 0.034(3) -0.001(3) 0.003(3) 0.015(3)
C50 0.046(4) 0.039(3) 0.045(3) -0.001(2) -0.005(3) 0.016(3)
C51 0.044(3) 0.036(3) 0.037(3) 0.001(2) 0.003(2) 0.018(3)
C52 0.051(3) 0.043(3) 0.031(3) -0.003(2) 0.004(2) 0.015(3)
C53 0.045(3) 0.042(3) 0.040(3) 0.000(2) 0.007(3) 0.014(3)
C54 0.044(3) 0.032(3) 0.037(3) 0.000(2) 0.001(2) 0.011(2)
C55 0.047(3) 0.061(4) 0.030(3) -0.005(2) 0.007(2) 0.015(3)
C56 0.047(3) 0.055(4) 0.038(3) 0.000(3) 0.004(3) 0.018(3)
C57 0.051(4) 0.042(3) 0.043(3) -0.001(3) 0.000(3) 0.017(3)
N1 0.047(3) 0.050(3) 0.035(2) 0.002(2) 0.007(2) 0.008(2)
N2 0.053(3) 0.043(3) 0.053(3) 0.006(2) 0.012(2) 0.014(2)
N5 0.039(3) 0.047(3) 0.036(2) 0.002(2) 0.006(2) 0.015(2)
N6 0.064(3) 0.052(3) 0.052(3) 0.007(2) 0.009(3) 0.030(3)
O1 0.097(3) 0.045(3) 0.070(3) 0.007(2) 0.032(3) 0.003(2)
O2 0.096(3) 0.042(3) 0.090(3) 0.006(2) 0.014(3) 0.028(2)
O3 0.058(2) 0.064(3) 0.045(2) -0.0032(19) 0.0113(19) 0.024(2)
O4 0.056(3) 0.085(3) 0.059(3) 0.013(2) 0.021(2) 0.028(2)
O5 0.051(2) 0.065(3) 0.036(2) -0.0117(18) -0.0024(17) 0.023(2)
O6 0.050(3) 0.085(3) 0.062(3) -0.021(2) -0.004(2) 0.022(2)
O7 0.059(3) 0.085(3) 0.040(2) -0.011(2) -0.0015(19) 0.011(2)
O8 0.047(2) 0.070(3) 0.051(2) -0.0070(19) 0.0007(19) 0.011(2)
O3W 0.071(3) 0.108(4) 0.084(3) 0.007(3) -0.004(3) 0.012(3)
O2W 0.084(3) 0.077(3) 0.077(3) 0.004(2) 0.019(2) 0.023(3)
O1W 0.166(6) 0.199(6) 0.090(4) -0.044(4) -0.007(4) 0.122(5)

loop_
_atom_type_symbol
_atom_type_description
_atom_type_scat_dispersion_real
_atom_type_scat_dispersion_imag
_atom_type_scat_source
C C 0.0033 0.0016 'International Tables Vol C Tables 4.2.6.8 and 6.1.1.4'
H H 0.0000 0.0000 'International Tables Vol C Tables 4.2.6.8 and 6.1.1.4'
N N 0.0061 0.0033 'International Tables Vol C Tables 4.2.6.8 and 6.1.1.4'
O O 0.0106 0.0060 'International Tables Vol C Tables 4.2.6.8 and 6.1.1.4'
Zn Zn 0.2839 1.4301 'International Tables Vol C Tables 4.2.6.8 and 6.1.1.4'

loop_
_geom_angle_atom_site_label_1
_geom_angle_atom_site_label_2
_geom_angle_atom_site_label_3
_geom_angle
_geom_angle_site_symmetry_1
_geom_angle_site_symmetry_3
C20 C21 N4 109.9(6) . .
C20 C21 H21A 125.0 . .
N4 C21 H21A 125.0 . .
C19 N4 C21 104.8(5) . .
C19 N4 Zn2 126.1(4) . 2_866
C21 N4 Zn2 128.4(5) . 2_866
N4 C19 N3 112.5(6) . .
N4 C19 H19A 123.8 . .
N3 C19 H19A 123.8 . .
C21 C20 N3 106.6(6) . .
C21 C20 H20A 126.7 . .
N3 C20 H20A 126.7 . .
C19 N3 C20 106.2(6) . .
C19 N3 C18 126.8(6) . .
C20 N3 C18 126.3(6) . .
N3 C18 C38 113.1(6) . .
N3 C18 H18A 109.0 . .
C38 C18 H18A 109.0 . .
N3 C18 H18B 109.0 . .
C38 C18 H18B 109.0 . .
H18A C18 H18B 107.8 . .
C39 N8 C40 104.9(5) . .
C39 N8 Zn2 125.4(4) . 1_345
C40 N8 Zn2 129.7(4) . 1_345
N8 C39 N7 111.9(5) . .
N8 C39 H39A 124.1 . .
N7 C39 H39A 124.1 . .
C40 C41 N7 108.0(5) . .
C40 C41 H41A 126.0 . .
N7 C41 H41A 126.0 . .
C39 N7 C41 106.0(5) . .
C39 N7 C42 126.4(5) . .
C41 N7 C42 127.5(5) . .
N7 C42 C17 113.3(4) . .
N7 C42 H42A 108.9 . .
C17 C42 H42A 108.9 . .
N7 C42 H42B 108.9 . .
C17 C42 H42B 108.9 . .
H42A C42 H42B 107.7 . .
C58 O9 Zn2 124.0(3) . 2_866
O10 C58 O9 123.9(5) . .
O10 C58 C47 119.9(5) . .
O9 C58 C47 116.1(5) . .
O5 Zn1 N5 103.47(16) . .
O5 Zn1 N1 108.85(16) . .
N5 Zn1 N1 120.20(17) . .
O5 Zn1 O3 96.70(15) . .
N5 Zn1 O3 109.43(15) . .
N1 Zn1 O3 114.89(16) . .
O9 Zn2 O8 96.81(16) 2_866 .
O9 Zn2 N4 110.20(17) 2_866 2_866
O8 Zn2 N4 107.76(18) . 2_866
O9 Zn2 N8 112.77(18) 2_866 1_765
O8 Zn2 N8 116.32(17) . 1_765
N4 Zn2 N8 111.95(19) 2_866 1_765
N2 C1 N1 111.4(5) . .
N2 C1 H1A 124.3 . .
N1 C1 H1A 124.3 . .
C3 C2 N1 109.2(5) . .
C3 C2 H2A 125.4 . .
N1 C2 H2A 125.4 . .
C2 C3 N2 107.2(5) . .
C2 C3 H3A 126.4 . .
N2 C3 H3A 126.4 . .
N2 C4 C5 112.6(5) . .
N2 C4 H4A 109.1 . .
C5 C4 H4A 109.1 . .
N2 C4 H4B 109.1 . .
C5 C4 H4B 109.1 . .
H4A C4 H4B 107.8 . .
O1 C5 C4 106.3(5) . .
O1 C5 H5A 110.5 . .
C4 C5 H5A 110.5 . .
O1 C5 H5B 110.5 . .
C4 C5 H5B 110.5 . .
H5A C5 H5B 108.7 . .
O1 C6 C11 125.7(5) . .
O1 C6 C7 114.1(6) . .
C11 C6 C7 120.2(6) . .
C8 C7 C6 120.1(6) . .
C8 C7 H7A 120.0 . .
C6 C7 H7A 120.0 . .
C7 C8 C9 121.7(6) . .
C7 C8 H8A 119.2 . .
C9 C8 H8A 119.2 . .
C8 C9 C15 123.0(6) . .
C8 C9 C10 118.7(6) . .
C15 C9 C10 118.3(6) . .
C12 C10 C11 122.1(5) . .
C12 C10 C9 118.7(5) . .
C11 C10 C9 119.2(5) . .
C6 C11 C10 120.1(5) . .
C6 C11 H11A 119.9 . .
C10 C11 H11A 119.9 . .
C13 C12 C10 121.6(5) . .
C13 C12 H12A 119.2 . .
C10 C12 H12A 119.2 . .
C12 C13 O11 116.4(5) . .
C12 C13 C14 120.3(6) . .
O11 C13 C14 123.2(5) . .
C15 C14 C13 118.6(6) . .
C15 C14 H14A 120.7 . .
C13 C14 H14A 120.7 . .
C14 C15 C9 122.4(6) . .
C14 C15 H15A 118.8 . .
C9 C15 H15A 118.8 . .
C13 O11 C17 120.3(4) . .
O11 C17 C42 106.6(4) . .
O11 C17 H17A 110.4 . .
C42 C17 H17A 110.4 . .
O11 C17 H17B 110.4 . .
C42 C17 H17B 110.4 . .
H17A C17 H17B 108.6 . .
N5 C22 N6 112.1(5) . .
N5 C22 H22A 124.0 . .
N6 C22 H22A 124.0 . .
C24 C23 N5 109.8(5) . .
C24 C23 H23A 125.1 . .
N5 C23 H23A 125.1 . .
C23 C24 N6 106.8(5) . .
C23 C24 H24A 126.6 . .
N6 C24 H24A 126.6 . .
N6 C25 C26 109.7(5) . .
N6 C25 H25A 109.7 . .
C26 C25 H25A 109.7 . .
N6 C25 H25B 109.7 . .
C26 C25 H25B 109.7 . .
H25A C25 H25B 108.2 . .
O2 C26 C25 107.7(5) . .
O2 C26 H26A 110.2 . .
C25 C26 H26A 110.2 . .
O2 C26 H26B 110.2 . .
C25 C26 H26B 110.2 . .
H26A C26 H26B 108.5 . .
C32 C27 O2 125.8(6) . .
C32 C27 C28 120.7(6) . .
O2 C27 C28 113.5(6) . .
C29 C28 C27 118.8(6) . .
C29 C28 H28A 120.6 . .
C27 C28 H28A 120.6 . .
C28 C29 C30 122.2(6) . .
C28 C29 H29A 118.9 . .
C30 C29 H29A 118.9 . .
C36 C30 C31 118.0(6) . .
C36 C30 C29 123.3(6) . .
C31 C30 C29 118.7(6) . .
C32 C31 C33 122.8(6) . .
C32 C31 C30 118.2(6) . .
C33 C31 C30 119.0(6) . .
C27 C32 C31 121.3(6) . .
C27 C32 H32A 119.4 . .
C31 C32 H32A 119.4 . .
C34 C33 C31 120.8(6) . .
C34 C33 H33A 119.6 . .
C31 C33 H33A 119.6 . .
C33 C34 O12 126.3(6) . .
C33 C34 C35 121.0(7) . .
O12 C34 C35 112.7(6) . .
C36 C35 C34 119.3(7) . .
C36 C35 H35A 120.4 . .
C34 C35 H35A 120.4 . .
C35 C36 C30 121.9(6) . .
C35 C36 H36A 119.1 . .
C30 C36 H36A 119.1 . .
C34 O12 C38 117.8(5) . .
O12 C38 C18 103.3(5) . .
O12 C38 H38A 111.1 . .
C18 C38 H38A 111.1 . .
O12 C38 H38B 111.1 . .
C18 C38 H38B 111.1 . .
H38A C38 H38B 109.1 . .
C41 C40 N8 109.2(6) . .
C41 C40 H40A 125.4 . .
N8 C40 H40A 125.4 . .
O4 C43 O3 121.5(5) . .
O4 C43 C44 119.8(5) . .
O3 C43 C44 118.7(5) . .
C49 C44 C45 118.7(5) . .
C49 C44 C43 119.9(5) . .
C45 C44 C43 121.4(5) . .
C44 C45 C46 120.4(5) . .
C44 C45 H45A 119.8 . .
C46 C45 H45A 119.8 . .
C47 C46 C45 121.4(5) . .
C47 C46 H46A 119.3 . .
C45 C46 H46A 119.3 . .
C48 C47 C46 118.2(5) . .
C48 C47 C58 119.1(5) . .
C46 C47 C58 122.8(5) . .
C47 C48 C49 120.9(5) . .
C47 C48 H48A 119.6 . .
C49 C48 H48A 119.6 . .
C44 C49 C48 120.5(5) . .
C44 C49 H49A 119.7 . .
C48 C49 H49A 119.7 . .
O6 C50 O5 124.2(5) . .
O6 C50 C51 119.2(5) . .
O5 C50 C51 116.6(5) . .
C52 C51 C56 118.8(5) . .
C52 C51 C50 119.6(4) . .
C56 C51 C50 121.6(5) . .
C51 C52 C53 121.4(5) . .
C51 C52 H52A 119.3 . .
C53 C52 H52A 119.3 . .
C54 C53 C52 119.3(5) . .
C54 C53 H53A 120.3 . .
C52 C53 H53A 120.3 . .
C55 C54 C53 119.7(5) . .
C55 C54 C57 120.4(5) . .
C53 C54 C57 119.9(5) . .
C54 C55 C56 120.4(5) . .
C54 C55 H55A 119.8 . .
C56 C55 H55A 119.8 . .
C51 C56 C55 120.3(5) . .
C51 C56 H56A 119.8 . .
C55 C56 H56A 119.8 . .
O7 C57 O8 123.7(5) . .
O7 C57 C54 120.3(5) . .
O8 C57 C54 116.0(5) . .
C1 N1 C2 105.1(5) . .
C1 N1 Zn1 123.8(4) . .
C2 N1 Zn1 130.7(4) . .
C1 N2 C3 107.2(4) . .
C1 N2 C4 124.6(5) . .
C3 N2 C4 128.2(5) . .
C22 N5 C23 104.5(4) . .
C22 N5 Zn1 124.5(3) . .
C23 N5 Zn1 130.9(4) . .
C24 N6 C22 106.8(5) . .
C24 N6 C25 126.4(5) . .
C22 N6 C25 126.2(5) . .
C6 O1 C5 118.0(5) . .
C27 O2 C26 116.1(5) . .
C43 O3 Zn1 106.6(3) . .
C50 O5 Zn1 123.5(3) . .
C57 O8 Zn2 119.0(3) . .

loop_
_geom_bond_atom_site_label_1
_geom_bond_atom_site_label_2
_geom_bond_distance
_geom_bond_site_symmetry_2
O10 C58 1.225(6) .
C21 C20 1.338(9) .
C21 N4 1.337(7) .
C21 H21A 0.9300 .
N4 C19 1.299(7) .
N4 Zn2 1.957(5) 2_866
C19 N3 1.319(7) .
C19 H19A 0.9300 .
C20 N3 1.338(8) .
C20 H20A 0.9300 .
N3 C18 1.462(8) .
C18 C38 1.479(8) .
C18 H18A 0.9700 .
C18 H18B 0.9700 .
N8 C39 1.304(6) .
N8 C40 1.351(7) .
N8 Zn2 1.968(4) 1_345
C39 N7 1.318(6) .
C39 H39A 0.9300 .
C41 C40 1.315(8) .
C41 N7 1.334(7) .
C41 H41A 0.9300 .
N7 C42 1.435(6) .
C42 C17 1.485(7) .
C42 H42A 0.9700 .
C42 H42B 0.9700 .
O9 C58 1.262(6) .
O9 Zn2 1.920(4) 2_866
C58 C47 1.493(7) .
Zn1 O5 1.942(3) .
Zn1 N5 1.978(4) .
Zn1 N1 1.982(4) .
Zn1 O3 1.987(3) .
Zn2 O9 1.920(4) 2_866
Zn2 O8 1.929(4) .
Zn2 N4 1.957(5) 2_866
Zn2 N8 1.968(4) 1_765
C1 N2 1.315(6) .
C1 N1 1.319(6) .
C1 H1A 0.9300 .
C2 C3 1.328(7) .
C2 N1 1.367(6) .
C2 H2A 0.9300 .
C3 N2 1.351(6) .
C3 H3A 0.9300 .
C4 N2 1.452(6) .
C4 C5 1.481(7) .
C4 H4A 0.9700 .
C4 H4B 0.9700 .
C5 O1 1.410(6) .
C5 H5A 0.9700 .
C5 H5B 0.9700 .
C6 O1 1.361(6) .
C6 C11 1.359(7) .
C6 C7 1.403(7) .
C7 C8 1.337(8) .
C7 H7A 0.9300 .
C8 C9 1.390(8) .
C8 H8A 0.9300 .
C9 C15 1.394(8) .
C9 C10 1.405(7) .
C10 C12 1.390(7) .
C10 C11 1.401(7) .
C11 H11A 0.9300 .
C12 C13 1.357(7) .
C12 H12A 0.9300 .
C13 O11 1.363(6) .
C13 C14 1.397(7) .
C14 C15 1.362(8) .
C14 H14A 0.9300 .
C15 H15A 0.9300 .
O11 C17 1.412(6) .
C17 H17A 0.9700 .
C17 H17B 0.9700 .
C22 N5 1.301(6) .
C22 N6 1.334(6) .
C22 H22A 0.9300 .
C23 C24 1.336(7) .
C23 N5 1.368(6) .
C23 H23A 0.9300 .
C24 N6 1.340(7) .
C24 H24A 0.9300 .
C25 N6 1.441(7) .
C25 C26 1.508(7) .
C25 H25A 0.9700 .
C25 H25B 0.9700 .
C26 O2 1.416(6) .
C26 H26A 0.9700 .
C26 H26B 0.9700 .
C27 C32 1.345(7) .
C27 O2 1.367(7) .
C27 C28 1.413(8) .
C28 C29 1.336(8) .
C28 H28A 0.9300 .
C29 C30 1.400(8) .
C29 H29A 0.9300 .
C30 C36 1.401(8) .
C30 C31 1.411(7) .
C31 C32 1.398(7) .
C31 C33 1.393(8) .
C32 H32A 0.9300 .
C33 C34 1.335(8) .
C33 H33A 0.9300 .
C34 O12 1.367(7) .
C34 C35 1.401(8) .
C35 C36 1.336(8) .
C35 H35A 0.9300 .
C36 H36A 0.9300 .
O12 C38 1.428(7) .
C38 H38A 0.9700 .
C38 H38B 0.9700 .
C40 H40A 0.9300 .
C43 O4 1.236(6) .
C43 O3 1.263(6) .
C43 C44 1.489(7) .
C44 C49 1.375(7) .
C44 C45 1.371(6) .
C45 C46 1.373(6) .
C45 H45A 0.9300 .
C46 C47 1.367(7) .
C46 H46A 0.9300 .
C47 C48 1.374(6) .
C48 C49 1.375(6) .
C48 H48A 0.9300 .
C49 H49A 0.9300 .
C50 O6 1.242(6) .
C50 O5 1.253(6) .
C50 C51 1.491(6) .
C51 C52 1.355(6) .
C51 C56 1.376(6) .
C52 C53 1.385(6) .
C52 H52A 0.9300 .
C53 C54 1.371(6) .
C53 H53A 0.9300 .
C54 C55 1.364(6) .
C54 C57 1.501(7) .
C55 C56 1.377(6) .
C55 H55A 0.9300 .
C56 H56A 0.9300 .
C57 O7 1.226(6) .
C57 O8 1.259(6) .

loop_
_geom_torsion_atom_site_label_1
_geom_torsion_atom_site_label_2
_geom_torsion_atom_site_label_3
_geom_torsion_atom_site_label_4
_geom_torsion
_geom_torsion_site_symmetry_1
_geom_torsion_site_symmetry_4
C20 C21 N4 C19 -1.2(9) . .
C20 C21 N4 Zn2 -172.2(5) . 2_866
C21 N4 C19 N3 2.4(8) . .
Zn2 N4 C19 N3 173.6(4) 2_866 .
N4 C21 C20 N3 -0.3(10) . .
N4 C19 N3 C20 -2.6(9) . .
N4 C19 N3 C18 -173.1(6) . .
C21 C20 N3 C19 1.7(9) . .
C21 C20 N3 C18 172.2(7) . .
C19 N3 C18 C38 -55.0(10) . .
C20 N3 C18 C38 136.4(8) . .
C40 N8 C39 N7 0.9(7) . .
Zn2 N8 C39 N7 -178.1(3) 1_345 .
N8 C39 N7 C41 0.0(7) . .
N8 C39 N7 C42 -178.2(5) . .
C40 C41 N7 C39 -1.0(8) . .
C40 C41 N7 C42 177.2(6) . .
C39 N7 C42 C17 63.9(7) . .
C41 N7 C42 C17 -114.0(7) . .
Zn2 O9 C58 O10 20.6(8) 2_866 .
Zn2 O9 C58 C47 -158.3(3) 2_866 .
N1 C2 C3 N2 0.7(6) . .
N2 C4 C5 O1 -56.4(7) . .
O1 C6 C7 C8 -179.7(5) . .
C11 C6 C7 C8 -0.7(9) . .
C6 C7 C8 C9 2.2(9) . .
C7 C8 C9 C15 178.4(6) . .
C7 C8 C9 C10 -1.6(9) . .
C8 C9 C10 C12 178.7(5) . .
C15 C9 C10 C12 -1.3(8) . .
C8 C9 C10 C11 -0.6(8) . .
C15 C9 C10 C11 179.5(5) . .
O1 C6 C11 C10 177.4(5) . .
C7 C6 C11 C10 -1.4(8) . .
C12 C10 C11 C6 -177.2(5) . .
C9 C10 C11 C6 2.0(8) . .
C11 C10 C12 C13 178.5(5) . .
C9 C10 C12 C13 -0.7(8) . .
C10 C12 C13 O11 -174.8(5) . .
C10 C12 C13 C14 2.3(8) . .
C12 C13 C14 C15 -1.9(8) . .
O11 C13 C14 C15 175.0(5) . .
C13 C14 C15 C9 -0.1(9) . .
C8 C9 C15 C14 -178.3(5) . .
C10 C9 C15 C14 1.7(9) . .
C12 C13 O11 C17 -169.5(5) . .
C14 C13 O11 C17 13.6(8) . .
C13 O11 C17 C42 -169.2(4) . .
N7 C42 C17 O11 -62.6(6) . .
N5 C23 C24 N6 -0.9(6) . .
N6 C25 C26 O2 175.1(4) . .
C32 C27 C28 C29 0.1(9) . .
O2 C27 C28 C29 -179.3(5) . .
C27 C28 C29 C30 0.1(9) . .
C28 C29 C30 C36 179.2(6) . .
C28 C29 C30 C31 0.0(9) . .
C36 C30 C31 C32 -179.5(5) . .
C29 C30 C31 C32 -0.3(8) . .
C36 C30 C31 C33 1.5(8) . .
C29 C30 C31 C33 -179.2(5) . .
O2 C27 C32 C31 178.9(5) . .
C28 C27 C32 C31 -0.4(8) . .
C33 C31 C32 C27 179.4(5) . .
C30 C31 C32 C27 0.5(8) . .
C32 C31 C33 C34 179.5(5) . .
C30 C31 C33 C34 -1.6(8) . .
C31 C33 C34 O12 -178.4(5) . .
C31 C33 C34 C35 1.3(9) . .
C33 C34 C35 C36 -0.9(10) . .
O12 C34 C35 C36 178.9(5) . .
C34 C35 C36 C30 0.8(10) . .
C31 C30 C36 C35 -1.2(9) . .
C29 C30 C36 C35 179.6(6) . .
C33 C34 O12 C38 -3.1(9) . .
C35 C34 O12 C38 177.1(5) . .
C34 O12 C38 C18 -177.4(5) . .
N3 C18 C38 O12 -176.2(5) . .
N7 C41 C40 N8 1.6(9) . .
C39 N8 C40 C41 -1.5(8) . .
Zn2 N8 C40 C41 177.4(5) 1_345 .
O4 C43 C44 C49 176.3(5) . .
O3 C43 C44 C49 -3.0(7) . .
O4 C43 C44 C45 -0.8(7) . .
O3 C43 C44 C45 179.8(5) . .
C49 C44 C45 C46 -0.8(7) . .
C43 C44 C45 C46 176.3(4) . .
C44 C45 C46 C47 -0.9(8) . .
C45 C46 C47 C48 2.3(7) . .
C45 C46 C47 C58 -175.7(5) . .
O10 C58 C47 C48 -174.8(5) . .
O9 C58 C47 C48 4.2(7) . .
O10 C58 C47 C46 3.1(8) . .
O9 C58 C47 C46 -177.9(5) . .
C46 C47 C48 C49 -2.0(7) . .
C58 C47 C48 C49 176.1(5) . .
C45 C44 C49 C48 1.1(7) . .
C43 C44 C49 C48 -176.1(4) . .
C47 C48 C49 C44 0.3(8) . .
O6 C50 C51 C52 -168.3(5) . .
O5 C50 C51 C52 12.8(7) . .
O6 C50 C51 C56 10.8(7) . .
O5 C50 C51 C56 -168.0(4) . .
C56 C51 C52 C53 -1.6(7) . .
C50 C51 C52 C53 177.6(4) . .
C51 C52 C53 C54 0.9(7) . .
C52 C53 C54 C55 0.8(7) . .
C52 C53 C54 C57 -178.4(4) . .
C53 C54 C55 C56 -1.9(7) . .
C57 C54 C55 C56 177.3(4) . .
C52 C51 C56 C55 0.5(7) . .
C50 C51 C56 C55 -178.6(5) . .
C54 C55 C56 C51 1.3(8) . .
C55 C54 C57 O7 10.4(7) . .
C53 C54 C57 O7 -170.4(5) . .
C55 C54 C57 O8 -171.2(5) . .
C53 C54 C57 O8 8.0(7) . .
N2 C1 N1 C2 1.3(6) . .
N2 C1 N1 Zn1 -172.2(3) . .
C3 C2 N1 C1 -1.2(6) . .
C3 C2 N1 Zn1 171.6(4) . .
O5 Zn1 N1 C1 -4.9(5) . .
N5 Zn1 N1 C1 -123.8(4) . .
O3 Zn1 N1 C1 102.2(4) . .
O5 Zn1 N1 C2 -176.6(4) . .
N5 Zn1 N1 C2 64.5(5) . .
O3 Zn1 N1 C2 -69.5(5) . .
N1 C1 N2 C3 -0.9(6) . .
N1 C1 N2 C4 179.1(5) . .
C2 C3 N2 C1 0.1(6) . .
C2 C3 N2 C4 -179.9(5) . .
C5 C4 N2 C1 94.6(7) . .
C5 C4 N2 C3 -85.4(7) . .
N6 C22 N5 C23 0.3(6) . .
N6 C22 N5 Zn1 177.5(3) . .
C24 C23 N5 C22 0.4(6) . .
C24 C23 N5 Zn1 -176.5(4) . .
O5 Zn1 N5 C22 23.5(4) . .
N1 Zn1 N5 C22 145.1(4) . .
O3 Zn1 N5 C22 -78.7(4) . .
O5 Zn1 N5 C23 -160.1(4) . .
N1 Zn1 N5 C23 -38.5(5) . .
O3 Zn1 N5 C23 97.6(4) . .
C23 C24 N6 C22 1.1(6) . .
C23 C24 N6 C25 172.9(5) . .
N5 C22 N6 C24 -0.9(6) . .
N5 C22 N6 C25 -172.7(5) . .
C26 C25 N6 C24 -86.2(7) . .
C26 C25 N6 C22 84.1(6) . .
C11 C6 O1 C5 14.2(8) . .
C7 C6 O1 C5 -166.9(5) . .
C4 C5 O1 C6 -169.1(5) . .
C32 C27 O2 C26 -3.3(8) . .
C28 C27 O2 C26 176.1(5) . .
C25 C26 O2 C27 179.8(5) . .
O4 C43 O3 Zn1 -6.6(6) . .
C44 C43 O3 Zn1 172.8(3) . .
O5 Zn1 O3 C43 178.5(3) . .
N5 Zn1 O3 C43 -74.7(3) . .
N1 Zn1 O3 C43 64.1(3) . .
O6 C50 O5 Zn1 8.7(7) . .
C51 C50 O5 Zn1 -172.5(3) . .
N5 Zn1 O5 C50 68.2(4) . .
N1 Zn1 O5 C50 -60.7(4) . .
O3 Zn1 O5 C50 -179.9(4) . .
O7 C57 O8 Zn2 8.1(7) . .
C54 C57 O8 Zn2 -170.2(3) . .
O9 Zn2 O8 C57 -177.5(4) 2_866 .
N4 Zn2 O8 C57 68.7(4) 2_866 .
N8 Zn2 O8 C57 -57.9(4) 1_765 .
